data_4514268
loop_
_publ_author_name
'Chen, Qiang'
'Feng, Rui'
'Xu, Jian'
'Jia, Yan-Yuan'
'Wang, Ting-Ting'
'Chang, Ze'
'Bu, Xian-He'

_publ_section_title
;
 Kinetic and Thermodynamic Control of Structure Transformations in a
 Family of Cobalt(II)-Organic Frameworks.
;
_journal_issue 40
_journal_name_full 'ACS applied materials &amp; interfaces'
_journal_page_first 35141
_journal_page_last 35149
_journal_paper_doi 10.1021/acsami.7b12925
_journal_volume 9
_journal_year 2017
_chemical_formula_sum 'C86 H80 Co3 N16 O18 S2'
_chemical_formula_weight 1866.57
_chemical_name_systematic
; 
 ? 
;
_space_group_IT_number 15
_symmetry_cell_setting monoclinic
_symmetry_space_group_name_Hall '-C 2yc'
_symmetry_space_group_name_H-M 'C 1 2/c 1'
_atom_sites_solution_hydrogens geom
_atom_sites_solution_primary direct
_atom_sites_solution_secondary difmap
_audit_creation_method SHELXL-97
_cell_angle_alpha 90.00
_cell_angle_beta 102.58(3)
_cell_angle_gamma 90.00
_cell_formula_units_Z 4
_cell_length_a 21.554(4)
_cell_length_b 27.530(6)
_cell_length_c 14.267(3)
_cell_measurement_reflns_used 11817
_cell_measurement_temperature 113(2)
_cell_measurement_theta_max 27.8864
_cell_measurement_theta_min 2.0592
_cell_volume 8263(3)
_computing_structure_refinement 'SHELXL-97 (Sheldrick, 1997)'
_computing_structure_solution 'SHELXS-97 (Sheldrick, 1990)'
_diffrn_ambient_temperature 113(2)
_diffrn_measured_fraction_theta_full 0.978
_diffrn_measured_fraction_theta_max 0.978
_diffrn_measurement_device_type 'Saturn70 (4x4 bin mode)'
_diffrn_radiation_monochromator graphite
_diffrn_radiation_source 'fine-focus sealed tube'
_diffrn_radiation_type MoK\a
_diffrn_radiation_wavelength 0.71073
_diffrn_reflns_av_R_equivalents 0.0449
_diffrn_reflns_av_sigmaI/netI 0.0454
_diffrn_reflns_limit_h_max 23
_diffrn_reflns_limit_h_min -27
_diffrn_reflns_limit_k_max 25
_diffrn_reflns_limit_k_min -36
_diffrn_reflns_limit_l_max 18
_diffrn_reflns_limit_l_min -18
_diffrn_reflns_number 37318
_diffrn_reflns_theta_full 27.87
_diffrn_reflns_theta_max 27.87
_diffrn_reflns_theta_min 2.06
_exptl_absorpt_coefficient_mu 0.728
_exptl_absorpt_correction_T_max 0.8681
_exptl_absorpt_correction_T_min 0.8681
_exptl_crystal_colour blue
_exptl_crystal_density_diffrn 1.501
_exptl_crystal_density_method 'not measured'
_exptl_crystal_description block
_exptl_crystal_F_000 3860
_exptl_crystal_size_max 0.20
_exptl_crystal_size_mid 0.20
_exptl_crystal_size_min 0.20
_refine_diff_density_max 0.601
_refine_diff_density_min -0.784
_refine_diff_density_rms 0.080
_refine_ls_extinction_method none
_refine_ls_goodness_of_fit_ref 1.078
_refine_ls_hydrogen_treatment mixed
_refine_ls_matrix_type full
_refine_ls_number_parameters 620
_refine_ls_number_reflns 9647
_refine_ls_number_restraints 17
_refine_ls_restrained_S_all 1.080
_refine_ls_R_factor_all 0.0600
_refine_ls_R_factor_gt 0.0485
_refine_ls_shift/su_max 0.002
_refine_ls_shift/su_mean 0.000
_refine_ls_structure_factor_coef Fsqd
_refine_ls_weighting_details 'calc w=1/[\s^2^(Fo^2^)+(0.0660P)^2^+5.0000P] where P=(Fo^2^+2Fc^2^)/3'
_refine_ls_weighting_scheme calc
_refine_ls_wR_factor_gt 0.1173
_refine_ls_wR_factor_ref 0.1246
_reflns_number_gt 7993
_reflns_number_total 9647
_reflns_threshold_expression >2sigma(I)
_cod_data_source_file am7b12925_si_003.cif
_cod_data_source_block BDH
_cod_original_cell_volume 8262(3)
_cod_original_sg_symbol_H-M C2/c
_cod_database_code 4514268

loop_
_symmetry_equiv_pos_as_xyz
'x, y, z'
'-x, y, -z+1/2'
'x+1/2, y+1/2, z'
'-x+1/2, y+1/2, -z+1/2'
'-x, -y, -z'
'x, -y, z-1/2'
'-x+1/2, -y+1/2, -z'
'x+1/2, -y+1/2, z-1/2'

loop_
_atom_site_label
_atom_site_type_symbol
_atom_site_fract_x
_atom_site_fract_y
_atom_site_fract_z
_atom_site_U_iso_or_equiv
_atom_site_adp_type
_atom_site_occupancy
_atom_site_symmetry_multiplicity
_atom_site_calc_flag
_atom_site_refinement_flags
_atom_site_disorder_assembly
_atom_site_disorder_group
Co1 Co 0.888835(14) 0.676278(11) 0.92496(2) 0.01816(9) Uani 1 1 d . . .
Co2 Co 1.0000 0.721188(15) 1.2500 0.01772(11) Uani 1 2 d S . .
S1 S 0.94726(3) 0.760946(19) 1.04339(4) 0.01687(13) Uani 1 1 d . . .
C1 C 0.75249(11) 0.70353(9) 0.90220(18) 0.0240(5) Uani 1 1 d . . .
H1 H 0.7646 0.7330 0.9360 0.029 Uiso 1 1 calc R . .
C2 C 0.69282(12) 0.69160(8) 0.85742(18) 0.0238(5) Uani 1 1 d . . .
H2 H 0.6556 0.7106 0.8536 0.029 Uiso 1 1 calc R . .
C3 C 0.75827(10) 0.63247(8) 0.83993(17) 0.0195(5) Uani 1 1 d . . .
H3 H 0.7741 0.6027 0.8209 0.023 Uiso 1 1 calc R . .
C4 C 0.64432(10) 0.61957(8) 0.76053(17) 0.0188(5) Uani 1 1 d . . .
C5 C 0.59039(11) 0.64461(8) 0.71584(19) 0.0251(5) Uani 1 1 d . . .
H5 H 0.5887 0.6790 0.7212 0.030 Uiso 1 1 calc R . .
C6 C 0.53891(11) 0.61938(8) 0.66324(18) 0.0236(5) Uani 1 1 d . . .
H6 H 0.5016 0.6367 0.6337 0.028 Uiso 1 1 calc R . .
C7 C 0.54060(10) 0.56896(8) 0.65263(16) 0.0178(4) Uani 1 1 d . . .
C8 C 0.59715(11) 0.54517(8) 0.69513(17) 0.0199(5) Uani 1 1 d . . .
H8 H 0.6004 0.5112 0.6860 0.024 Uiso 1 1 calc R . .
C9 C 0.64845(11) 0.56968(8) 0.75009(17) 0.0199(5) Uani 1 1 d . . .
H9 H 0.6858 0.5526 0.7801 0.024 Uiso 1 1 calc R . .
C10 C 0.48260(10) 0.54170(8) 0.60517(16) 0.0168(4) Uani 1 1 d . . .
C11 C 0.43082(10) 0.56478(8) 0.54572(16) 0.0174(4) Uani 1 1 d . . .
H11 H 0.4340 0.5982 0.5306 0.021 Uiso 1 1 calc R . .
C12 C 0.37425(10) 0.53969(8) 0.50792(16) 0.0182(5) Uani 1 1 d . . .
C13 C 0.36983(11) 0.49085(8) 0.53386(17) 0.0195(5) Uani 1 1 d . . .
H13 H 0.3311 0.4738 0.5119 0.023 Uiso 1 1 calc R . .
C14 C 0.42120(11) 0.46701(8) 0.59111(16) 0.0182(5) Uani 1 1 d . . .
C15 C 0.47746(10) 0.49231(8) 0.62481(16) 0.0177(4) Uani 1 1 d . . .
H15 H 0.5131 0.4757 0.6619 0.021 Uiso 1 1 calc R . .
C16 C 0.31956(10) 0.56400(8) 0.44356(17) 0.0191(5) Uani 1 1 d . . .
C17 C 0.30936(11) 0.61397(8) 0.44836(18) 0.0227(5) Uani 1 1 d . . .
H17 H 0.3392 0.6333 0.4913 0.027 Uiso 1 1 calc R . .
C18 C 0.25612(11) 0.63584(9) 0.39117(18) 0.0243(5) Uani 1 1 d . . .
H18 H 0.2502 0.6699 0.3946 0.029 Uiso 1 1 calc R . .
C19 C 0.21207(12) 0.60811(9) 0.32960(19) 0.0256(5) Uani 1 1 d . . .
C20 C 0.22270(12) 0.55864(9) 0.3198(2) 0.0308(6) Uani 1 1 d . . .
H20 H 0.1935 0.5396 0.2751 0.037 Uiso 1 1 calc R . .
C21 C 0.27650(12) 0.53742(9) 0.37621(19) 0.0271(5) Uani 1 1 d . . .
H21 H 0.2841 0.5038 0.3686 0.033 Uiso 1 1 calc R . .
C22 C 0.07022(15) 0.64417(12) 0.1624(2) 0.0517(10) Uani 1 1 d . . .
H22 H 0.0386 0.6426 0.1045 0.062 Uiso 1 1 calc R . .
C23 C 0.12038(16) 0.61388(12) 0.1867(2) 0.0566(10) Uani 1 1 d . . .
H23 H 0.1299 0.5869 0.1507 0.068 Uiso 1 1 calc R . .
C24 C 0.12385(11) 0.66792(8) 0.30071(18) 0.0222(5) Uani 1 1 d . . .
H24 H 0.1372 0.6855 0.3589 0.027 Uiso 1 1 calc R . .
C25 C 0.41706(11) 0.41542(8) 0.61989(17) 0.0195(5) Uani 1 1 d . . .
C26 C 0.37235(12) 0.40026(9) 0.67090(19) 0.0244(5) Uani 1 1 d . . .
H26 H 0.3428 0.4230 0.6859 0.029 Uiso 1 1 calc R . .
C27 C 0.37056(12) 0.35219(9) 0.70008(18) 0.0239(5) Uani 1 1 d . . .
H27 H 0.3399 0.3420 0.7347 0.029 Uiso 1 1 calc R . .
C28 C 0.41403(11) 0.31928(8) 0.67804(17) 0.0200(5) Uani 1 1 d . . .
C29 C 0.45838(11) 0.33338(9) 0.62615(18) 0.0221(5) Uani 1 1 d . . .
H29 H 0.4873 0.3104 0.6100 0.027 Uiso 1 1 calc R . .
C30 C 0.45998(11) 0.38154(8) 0.59811(17) 0.0213(5) Uani 1 1 d . . .
H30 H 0.4908 0.3916 0.5636 0.026 Uiso 1 1 calc R . .
C31 C 0.42770(12) 0.22846(9) 0.66493(18) 0.0243(5) Uani 1 1 d . . .
H31 H 0.4389 0.2265 0.6042 0.029 Uiso 1 1 calc R . .
C32 C 0.42188(12) 0.19121(9) 0.72434(18) 0.0235(5) Uani 1 1 d . . .
H32 H 0.4279 0.1579 0.7114 0.028 Uiso 1 1 calc R . .
C33 C 0.40142(11) 0.25665(8) 0.79581(17) 0.0196(5) Uani 1 1 d . . .
H33 H 0.3908 0.2784 0.8415 0.023 Uiso 1 1 calc R . .
C34 C 0.93379(12) 0.58998(9) 0.9415(2) 0.0315(6) Uani 1 1 d . . .
C35 C 0.96704(12) 0.54292(9) 0.9712(2) 0.0318(6) Uani 1 1 d . . .
C36 C 0.96669(14) 0.50572(10) 0.9050(2) 0.0373(7) Uani 1 1 d . . .
C37 C 0.99982(14) 0.53678(10) 1.0657(2) 0.0391(7) Uani 1 1 d . . .
H37 H 0.9993 0.5620 1.1110 0.047 Uiso 1 1 calc R . .
C38 C 0.19003(17) 0.49769(16) 1.0457(3) 0.0562(9) Uani 1 1 d . . .
H38 H 0.1691 0.4691 1.0179 0.067 Uiso 1 1 calc R . .
C39 C 0.1373(2) 0.53926(19) 0.8999(3) 0.0787(14) Uani 1 1 d . . .
H39A H 0.1183 0.5070 0.8859 0.118 Uiso 1 1 calc R . .
H39B H 0.1614 0.5477 0.8513 0.118 Uiso 1 1 calc R . .
H39C H 0.1037 0.5633 0.8987 0.118 Uiso 1 1 calc R . .
C40 C 0.2139(2) 0.58325(17) 1.0244(5) 0.0971(18) Uani 1 1 d . . .
H40A H 0.2396 0.5788 1.0895 0.146 Uiso 1 1 calc R . .
H40B H 0.1837 0.6099 1.0242 0.146 Uiso 1 1 calc R . .
H40C H 0.2417 0.5910 0.9806 0.146 Uiso 1 1 calc R . .
N1 N 0.79364(9) 0.66623(7) 0.89149(14) 0.0194(4) Uani 1 1 d . . .
N2 N 0.69664(9) 0.64600(7) 0.81800(14) 0.0188(4) Uani 1 1 d . . .
N3 N 0.07195(10) 0.67763(7) 0.23467(16) 0.0270(5) Uani 1 1 d . . .
N4 N 0.15522(10) 0.62975(8) 0.27446(16) 0.0294(5) Uani 1 1 d . . .
N5 N 0.40592(9) 0.20890(7) 0.80665(14) 0.0194(4) Uani 1 1 d . . .
N6 N 0.41401(9) 0.27008(7) 0.71116(14) 0.0198(4) Uani 1 1 d . . .
N7 N 0.17927(13) 0.53894(13) 0.9932(2) 0.0587(8) Uani 1 1 d . . .
O1 O 0.88713(8) 0.73127(6) 1.01627(12) 0.0240(4) Uani 1 1 d . . .
O2 O 0.96041(8) 0.76662(6) 1.15064(11) 0.0207(3) Uani 1 1 d . . .
O3 O 0.93577(8) 0.80863(6) 1.00066(12) 0.0225(4) Uani 1 1 d . . .
O4 O 0.99846(8) 0.73451(6) 1.01549(13) 0.0262(4) Uani 1 1 d . . .
O5 O 0.93677(9) 0.62343(6) 1.00310(15) 0.0356(5) Uani 1 1 d . . .
O6 O 0.90357(9) 0.59577(7) 0.85589(15) 0.0372(5) Uani 1 1 d . . .
O7 O 0.93384(12) 0.50902(9) 0.81192(17) 0.0595(7) Uani 1 1 d . . .
O8 O 0.22432(13) 0.49398(12) 1.12556(19) 0.0775(9) Uani 1 1 d . . .
O9 O 0.7513(2) 0.78276(15) 0.7201(4) 0.0584(12) Uani 0.686(6) 1 d PD A 1
C41 C 0.7516(2) 0.74281(16) 0.6817(3) 0.0434(13) Uani 0.686(6) 1 d PD A 1
H41 H 0.7879 0.7231 0.7049 0.052 Uiso 0.686(6) 1 calc PR A 1
C42 C 0.7123(3) 0.6777(2) 0.5702(4) 0.073(2) Uani 0.686(6) 1 d PD A 1
H42A H 0.7533 0.6631 0.6001 0.109 Uiso 0.686(6) 1 calc PR A 1
H42B H 0.7094 0.6813 0.5011 0.109 Uiso 0.686(6) 1 calc PR A 1
H42C H 0.6778 0.6567 0.5809 0.109 Uiso 0.686(6) 1 calc PR A 1
C43 C 0.6498(3) 0.7504(4) 0.5729(6) 0.134(5) Uani 0.686(6) 1 d PD A 1
H43A H 0.6446 0.7763 0.6175 0.201 Uiso 0.686(6) 1 calc PR A 1
H43B H 0.6132 0.7283 0.5640 0.201 Uiso 0.686(6) 1 calc PR A 1
H43C H 0.6524 0.7645 0.5108 0.201 Uiso 0.686(6) 1 calc PR A 1
N8 N 0.7070(3) 0.7238(3) 0.6113(4) 0.075(3) Uani 0.686(6) 1 d PD A 1
O10 O 0.7222(8) 0.8047(6) 0.6706(18) 0.157(9) Uani 0.314(6) 1 d PD A 2
C44 C 0.6858(6) 0.7730(4) 0.6318(13) 0.098(7) Uani 0.314(6) 1 d PD A 2
H44 H 0.6416 0.7797 0.6199 0.117 Uiso 0.314(6) 1 calc PR A 2
C45 C 0.6581(5) 0.6976(4) 0.5472(8) 0.064(4) Uani 0.314(6) 1 d PD A 2
H45A H 0.6151 0.7065 0.5531 0.096 Uiso 0.314(6) 1 calc PR A 2
H45B H 0.6671 0.6641 0.5694 0.096 Uiso 0.314(6) 1 calc PR A 2
H45C H 0.6612 0.7002 0.4799 0.096 Uiso 0.314(6) 1 calc PR A 2
C46 C 0.7667(4) 0.7117(5) 0.6292(9) 0.064(4) Uani 0.314(6) 1 d PD A 2
H46A H 0.7785 0.6988 0.5714 0.096 Uiso 0.314(6) 1 calc PR A 2
H46B H 0.7693 0.6857 0.6768 0.096 Uiso 0.314(6) 1 calc PR A 2
H46C H 0.7958 0.7380 0.6560 0.096 Uiso 0.314(6) 1 calc PR A 2
N9 N 0.7034(4) 0.7299(3) 0.6049(6) 0.025(3) Uani 0.314(6) 1 d PD A 2
H7 H 0.921(3) 0.559(2) 0.819(5) 0.17(3) Uiso 1 1 d . . .

loop_
_atom_site_aniso_label
_atom_site_aniso_U_11
_atom_site_aniso_U_22
_atom_site_aniso_U_33
_atom_site_aniso_U_23
_atom_site_aniso_U_13
_atom_site_aniso_U_12
Co1 0.01609(18) 0.01741(16) 0.01905(17) 0.00436(12) -0.00043(12) -0.00104(11)
Co2 0.0132(2) 0.0164(2) 0.0209(2) 0.000 -0.00221(17) 0.000
S1 0.0167(3) 0.0160(2) 0.0162(3) -0.0002(2) -0.0001(2) -0.0004(2)
C1 0.0228(13) 0.0192(11) 0.0283(13) -0.0065(10) 0.0021(10) -0.0006(9)
C2 0.0209(12) 0.0207(11) 0.0285(13) -0.0046(10) 0.0028(10) 0.0024(9)
C3 0.0149(11) 0.0184(10) 0.0238(12) -0.0027(9) 0.0013(9) -0.0006(9)
C4 0.0142(11) 0.0207(10) 0.0206(11) -0.0028(9) 0.0016(9) -0.0012(9)
C5 0.0223(13) 0.0171(10) 0.0324(14) -0.0011(10) -0.0015(10) 0.0011(9)
C6 0.0164(12) 0.0218(11) 0.0282(13) 0.0015(10) -0.0046(10) 0.0029(9)
C7 0.0156(11) 0.0211(10) 0.0159(11) 0.0009(8) 0.0016(9) 0.0003(9)
C8 0.0180(12) 0.0179(10) 0.0227(12) -0.0007(9) 0.0021(9) 0.0007(9)
C9 0.0151(11) 0.0190(10) 0.0236(12) 0.0009(9) -0.0002(9) 0.0034(9)
C10 0.0135(11) 0.0206(10) 0.0160(10) -0.0010(9) 0.0027(8) -0.0002(8)
C11 0.0178(11) 0.0161(10) 0.0182(11) 0.0009(8) 0.0040(9) 0.0004(8)
C12 0.0138(11) 0.0217(11) 0.0175(11) -0.0009(9) -0.0003(9) 0.0021(9)
C13 0.0166(11) 0.0195(10) 0.0208(11) -0.0005(9) 0.0004(9) -0.0024(9)
C14 0.0181(11) 0.0188(10) 0.0174(11) 0.0018(8) 0.0031(9) 0.0008(9)
C15 0.0147(11) 0.0212(11) 0.0158(10) 0.0000(8) 0.0004(9) 0.0018(9)
C16 0.0152(11) 0.0209(11) 0.0201(11) 0.0011(9) 0.0015(9) 0.0013(9)
C17 0.0191(12) 0.0215(11) 0.0249(12) -0.0004(9) -0.0010(10) -0.0004(9)
C18 0.0222(13) 0.0213(11) 0.0277(13) 0.0014(10) 0.0017(10) 0.0043(9)
C19 0.0207(12) 0.0273(12) 0.0251(13) -0.0009(10) -0.0033(10) 0.0102(10)
C20 0.0254(14) 0.0269(12) 0.0331(14) -0.0077(11) -0.0089(11) 0.0044(10)
C21 0.0255(13) 0.0209(11) 0.0310(14) -0.0026(10) -0.0026(11) 0.0033(10)
C22 0.0457(19) 0.0469(18) 0.0463(19) -0.0241(15) -0.0254(15) 0.0246(15)
C23 0.054(2) 0.0528(19) 0.0453(19) -0.0297(16) -0.0275(16) 0.0299(16)
C24 0.0191(12) 0.0221(11) 0.0232(12) -0.0026(9) -0.0001(10) 0.0036(9)
C25 0.0178(12) 0.0188(10) 0.0203(11) 0.0031(9) 0.0008(9) -0.0005(9)
C26 0.0221(13) 0.0218(11) 0.0306(13) 0.0033(10) 0.0090(10) 0.0032(10)
C27 0.0221(13) 0.0246(12) 0.0265(13) 0.0046(10) 0.0086(10) -0.0001(10)
C28 0.0199(12) 0.0190(11) 0.0191(11) 0.0053(9) 0.0001(9) -0.0007(9)
C29 0.0187(12) 0.0240(11) 0.0239(12) 0.0062(9) 0.0051(10) 0.0055(9)
C30 0.0187(12) 0.0238(11) 0.0221(12) 0.0052(9) 0.0058(10) 0.0005(9)
C31 0.0261(13) 0.0255(12) 0.0212(12) 0.0021(10) 0.0052(10) 0.0040(10)
C32 0.0241(13) 0.0223(11) 0.0234(12) 0.0012(9) 0.0037(10) 0.0018(10)
C33 0.0179(12) 0.0216(11) 0.0178(11) 0.0018(9) 0.0010(9) -0.0026(9)
C34 0.0207(13) 0.0248(12) 0.0453(17) 0.0132(12) -0.0011(12) 0.0053(10)
C35 0.0245(14) 0.0219(12) 0.0440(17) 0.0087(11) -0.0030(12) 0.0033(10)
C36 0.0353(16) 0.0316(14) 0.0383(16) 0.0071(12) -0.0070(13) 0.0086(12)
C37 0.0388(17) 0.0281(13) 0.0426(17) 0.0013(12) -0.0080(13) 0.0082(12)
C38 0.045(2) 0.080(3) 0.045(2) -0.0086(19) 0.0119(17) 0.0093(18)
C39 0.059(3) 0.118(4) 0.055(3) 0.007(3) 0.004(2) 0.010(3)
C40 0.071(3) 0.069(3) 0.141(5) -0.025(3) 0.003(3) 0.020(2)
N1 0.0169(10) 0.0193(9) 0.0207(10) -0.0006(8) 0.0012(8) -0.0014(7)
N2 0.0155(10) 0.0172(9) 0.0222(10) -0.0027(8) 0.0008(8) 0.0002(7)
N3 0.0201(11) 0.0253(10) 0.0307(12) -0.0063(9) -0.0053(9) 0.0058(8)
N4 0.0245(11) 0.0281(11) 0.0293(12) -0.0099(9) -0.0081(9) 0.0103(9)
N5 0.0177(10) 0.0209(9) 0.0173(9) 0.0037(8) -0.0009(8) -0.0012(7)
N6 0.0191(10) 0.0199(9) 0.0192(10) 0.0040(8) 0.0013(8) -0.0001(8)
N7 0.0378(16) 0.078(2) 0.058(2) -0.0077(17) 0.0050(14) 0.0050(15)
O1 0.0239(9) 0.0262(8) 0.0201(8) -0.0022(7) 0.0009(7) -0.0098(7)
O2 0.0231(9) 0.0211(8) 0.0154(8) -0.0010(6) -0.0008(7) 0.0026(6)
O3 0.0256(9) 0.0188(8) 0.0211(8) 0.0029(7) 0.0007(7) 0.0006(7)
O4 0.0249(9) 0.0289(9) 0.0251(9) -0.0002(7) 0.0056(7) 0.0076(7)
O5 0.0310(10) 0.0218(9) 0.0464(12) 0.0049(8) -0.0081(9) 0.0031(8)
O6 0.0364(11) 0.0309(10) 0.0412(12) 0.0097(9) 0.0021(9) 0.0094(9)
O7 0.0769(17) 0.0467(13) 0.0414(13) 0.0004(11) -0.0164(12) 0.0300(12)
O8 0.0696(18) 0.109(2) 0.0454(16) -0.0173(16) -0.0057(14) 0.0412(17)
O9 0.063(3) 0.047(2) 0.072(3) -0.014(2) 0.029(2) -0.019(2)
C41 0.029(2) 0.051(3) 0.043(3) 0.002(2) -0.006(2) -0.003(2)
C42 0.060(4) 0.097(5) 0.057(4) -0.030(4) 0.004(3) -0.013(3)
C43 0.071(5) 0.228(12) 0.077(5) -0.052(7) -0.042(4) 0.082(7)
N8 0.058(6) 0.123(7) 0.039(5) 0.008(5) 0.000(4) 0.029(5)
O10 0.121(14) 0.118(14) 0.23(2) -0.088(15) 0.038(14) -0.010(11)
C44 0.081(12) 0.082(11) 0.146(19) -0.048(12) 0.061(13) -0.025(9)
C45 0.051(8) 0.086(10) 0.044(7) 0.001(7) -0.013(6) -0.010(7)
C46 0.020(5) 0.096(10) 0.064(8) -0.037(7) -0.016(5) 0.018(6)
N9 0.005(5) 0.049(6) 0.022(6) -0.021(5) 0.000(4) -0.017(4)

loop_
_atom_type_symbol
_atom_type_description
_atom_type_scat_dispersion_real
_atom_type_scat_dispersion_imag
_atom_type_scat_source
C C 0.0033 0.0016 'International Tables Vol C Tables 4.2.6.8 and 6.1.1.4'
H H 0.0000 0.0000 'International Tables Vol C Tables 4.2.6.8 and 6.1.1.4'
N N 0.0061 0.0033 'International Tables Vol C Tables 4.2.6.8 and 6.1.1.4'
O O 0.0106 0.0060 'International Tables Vol C Tables 4.2.6.8 and 6.1.1.4'
S S 0.1246 0.1234 'International Tables Vol C Tables 4.2.6.8 and 6.1.1.4'
Co Co 0.3494 0.9721 'International Tables Vol C Tables 4.2.6.8 and 6.1.1.4'

loop_
_geom_angle_atom_site_label_1
_geom_angle_atom_site_label_2
_geom_angle_atom_site_label_3
_geom_angle
_geom_angle_site_symmetry_1
_geom_angle_site_symmetry_3
O5 Co1 O1 105.68(8) . .
O5 Co1 N5 129.08(9) . 3
O1 Co1 N5 103.92(8) . 3
O5 Co1 N1 114.24(8) . .
O1 Co1 N1 95.48(8) . .
N5 Co1 N1 102.96(8) 3 .
O2 Co2 O2 99.85(10) . 2_757
O2 Co2 N3 122.10(8) . 1_656
O2 Co2 N3 103.70(8) 2_757 1_656
O2 Co2 N3 103.70(8) . 2_656
O2 Co2 N3 122.10(8) 2_757 2_656
N3 Co2 N3 106.73(13) 1_656 2_656
O3 S1 O4 114.28(10) . .
O3 S1 O2 108.17(10) . .
O4 S1 O2 110.25(10) . .
O3 S1 O1 108.95(10) . .
O4 S1 O1 108.71(10) . .
O2 S1 O1 106.16(10) . .
C2 C1 N1 109.6(2) . .
C1 C2 N2 106.2(2) . .
N1 C3 N2 110.8(2) . .
C5 C4 C9 120.8(2) . .
C5 C4 N2 119.1(2) . .
C9 C4 N2 120.1(2) . .
C4 C5 C6 119.6(2) . .
C5 C6 C7 121.4(2) . .
C6 C7 C8 117.3(2) . .
C6 C7 C10 120.7(2) . .
C8 C7 C10 121.8(2) . .
C9 C8 C7 122.0(2) . .
C8 C9 C4 118.8(2) . .
C15 C10 C11 118.4(2) . .
C15 C10 C7 119.6(2) . .
C11 C10 C7 121.8(2) . .
C10 C11 C12 121.4(2) . .
C11 C12 C13 118.3(2) . .
C11 C12 C16 121.4(2) . .
C13 C12 C16 120.3(2) . .
C14 C13 C12 121.1(2) . .
C13 C14 C15 119.4(2) . .
C13 C14 C25 121.7(2) . .
C15 C14 C25 118.9(2) . .
C14 C15 C10 121.3(2) . .
C21 C16 C17 117.6(2) . .
C21 C16 C12 120.7(2) . .
C17 C16 C12 121.7(2) . .
C18 C17 C16 121.0(2) . .
C19 C18 C17 120.0(2) . .
C18 C19 C20 120.1(2) . .
C18 C19 N4 120.5(2) . .
C20 C19 N4 119.4(2) . .
C21 C20 C19 119.2(2) . .
C20 C21 C16 121.8(2) . .
C23 C22 N3 109.3(3) . .
C22 C23 N4 106.5(3) . .
N3 C24 N4 110.9(2) . .
C26 C25 C30 118.9(2) . .
C26 C25 C14 121.4(2) . .
C30 C25 C14 119.6(2) . .
C27 C26 C25 120.6(2) . .
C28 C27 C26 119.3(2) . .
C29 C28 C27 121.1(2) . .
C29 C28 N6 119.4(2) . .
C27 C28 N6 119.6(2) . .
C28 C29 C30 119.0(2) . .
C29 C30 C25 121.0(2) . .
C32 C31 N6 105.7(2) . .
C31 C32 N5 109.8(2) . .
N5 C33 N6 110.7(2) . .
O6 C34 O5 121.2(2) . .
O6 C34 C35 119.8(3) . .
O5 C34 C35 119.0(2) . .
C37 C35 C36 119.7(2) . .
C37 C35 C34 119.4(3) . .
C36 C35 C34 120.9(3) . .
O7 C36 C37 118.3(3) . 5_767
O7 C36 C35 122.4(2) . .
C37 C36 C35 119.3(3) 5_767 .
C35 C37 C36 121.0(3) . 5_767
O8 C38 N7 125.7(4) . .
C3 N1 C1 106.08(19) . .
C3 N1 Co1 131.40(16) . .
C1 N1 Co1 120.88(15) . .
C3 N2 C2 107.37(19) . .
C3 N2 C4 127.05(19) . .
C2 N2 C4 125.52(19) . .
C24 N3 C22 106.2(2) . .
C24 N3 Co2 126.57(18) . 1_454
C22 N3 Co2 125.79(18) . 1_454
C24 N4 C23 107.0(2) . .
C24 N4 C19 126.4(2) . .
C23 N4 C19 126.6(2) . .
C33 N5 C32 106.02(19) . .
C33 N5 Co1 121.19(16) . 3_445
C32 N5 Co1 132.78(16) . 3_445
C33 N6 C31 107.80(19) . .
C33 N6 C28 124.7(2) . .
C31 N6 C28 127.5(2) . .
C38 N7 C39 121.0(4) . .
C38 N7 C40 121.5(4) . .
C39 N7 C40 117.2(4) . .
S1 O1 Co1 116.07(10) . .
S1 O2 Co2 129.16(10) . .
C34 O5 Co1 101.70(17) . .
O9 C41 N8 127.7(5) . .
C41 N8 C42 123.7(6) . .
C41 N8 C43 120.3(6) . .
C42 N8 C43 116.0(6) . .
O10 C44 N9 125.1(12) . .
C44 N9 C46 124.3(7) . .
C44 N9 C45 121.1(7) . .
C46 N9 C45 114.7(7) . .

loop_
_geom_bond_atom_site_label_1
_geom_bond_atom_site_label_2
_geom_bond_distance
_geom_bond_site_symmetry_2
Co1 O5 1.9813(18) .
Co1 O1 2.0028(17) .
Co1 N5 2.015(2) 3
Co1 N1 2.022(2) .
Co2 O2 1.9430(16) .
Co2 O2 1.9430(17) 2_757
Co2 N3 2.010(2) 1_656
Co2 N3 2.010(2) 2_656
S1 O3 1.4458(16) .
S1 O4 1.4483(18) .
S1 O2 1.5024(17) .
S1 O1 1.5094(17) .
C1 C2 1.346(4) .
C1 N1 1.387(3) .
C2 N2 1.386(3) .
C3 N1 1.320(3) .
C3 N2 1.349(3) .
C4 C5 1.382(3) .
C4 C9 1.387(3) .
C4 N2 1.439(3) .
C5 C6 1.384(3) .
C6 C7 1.398(3) .
C7 C8 1.400(3) .
C7 C10 1.489(3) .
C8 C9 1.384(3) .
C10 C15 1.398(3) .
C10 C11 1.399(3) .
C11 C12 1.403(3) .
C12 C13 1.403(3) .
C12 C16 1.486(3) .
C13 C14 1.389(3) .
C14 C15 1.390(3) .
C14 C25 1.487(3) .
C16 C21 1.390(3) .
C16 C17 1.397(3) .
C17 C18 1.392(3) .
C18 C19 1.376(3) .
C19 C20 1.393(3) .
C19 N4 1.434(3) .
C20 C21 1.388(3) .
C22 C23 1.350(4) .
C22 N3 1.377(3) .
C23 N4 1.383(3) .
C24 N3 1.323(3) .
C24 N4 1.346(3) .
C25 C26 1.392(3) .
C25 C30 1.396(3) .
C26 C27 1.390(3) .
C27 C28 1.388(3) .
C28 C29 1.386(3) .
C28 N6 1.435(3) .
C29 C30 1.387(3) .
C31 C32 1.354(3) .
C31 N6 1.385(3) .
C32 N5 1.382(3) .
C33 N5 1.325(3) .
C33 N6 1.346(3) .
C34 O6 1.264(3) .
C34 O5 1.264(3) .
C34 C35 1.496(3) .
C35 C37 1.390(4) .
C35 C36 1.392(4) .
C36 O7 1.365(4) .
C36 C37 1.391(4) 5_767
C37 C36 1.391(4) 5_767
C38 O8 1.220(4) .
C38 N7 1.352(5) .
C39 N7 1.437(5) .
C40 N7 1.448(5) .
N3 Co2 2.010(2) 1_454
N5 Co1 2.015(2) 3_445
O9 C41 1.229(5) .
C41 N8 1.337(7) .
C42 N8 1.413(7) .
C43 N8 1.437(7) .
O10 C44 1.222(9) .
C44 N9 1.328(8) .
C45 N9 1.440(8) .
C46 N9 1.422(8) .
